data_4506389
loop_
_publ_author_name
'Ke, Chun-Hung'
'Lin, Guan-Ru'
'Kuo, Bing-Chiuan'
'Lee, Hon Man'

_publ_section_title
;
 Coordination Polymers with Bulky Bis(imidazole) and Aromatic Carboxylate
 Ligands: Diversity in Metal-Containing Nodes and Three-Dimensional Net
 Topologies
;
_journal_issue 7
_journal_name_full 'Crystal Growth &amp; Design'
_journal_page_first 3758
_journal_paper_doi 10.1021/cg300559p
_journal_volume 12
_journal_year 2012
_chemical_formula_sum 'C29 H20 Cd N4 O9'
_chemical_formula_weight 680.89
_space_group_IT_number 15
_symmetry_cell_setting monoclinic
_symmetry_Int_Tables_number 15
_symmetry_space_group_name_Hall '-C 2yc'
_symmetry_space_group_name_H-M 'C 1 2/c 1'
_atom_sites_solution_hydrogens geom
_atom_sites_solution_primary direct
_atom_sites_solution_secondary difmap
_audit_creation_method SHELXL-97
_cell_angle_alpha 90.00
_cell_angle_beta 96.448(2)
_cell_angle_gamma 90.00
_cell_formula_units_Z 8
_cell_length_a 16.7010(3)
_cell_length_b 12.0214(2)
_cell_length_c 26.9900(6)
_cell_measurement_reflns_used 2789
_cell_measurement_temperature 150(2)
_cell_measurement_theta_max 21.3
_cell_measurement_theta_min 2.3
_cell_volume 5384.49(18)
_computing_cell_refinement 'SAINT (Bruker, 2007)'
_computing_data_collection 'APEX2 (Bruker, 2007)'
_computing_data_reduction 'SAINT (Bruker, 2007)'
_computing_molecular_graphics 'SHELXTL (Sheldrick, 2008)'
_computing_publication_material 'DIAMOND (Brandenburg, 2006)'
_computing_structure_refinement 'SHELXTL (Sheldrick, 2008)'
_computing_structure_solution 'SHELXTL (Sheldrick, 2008)'
_diffrn_ambient_temperature 150(2)
_diffrn_measured_fraction_theta_full 0.997
_diffrn_measured_fraction_theta_max 0.997
_diffrn_measurement_device_type 'Bruker SMART APEXII'
_diffrn_measurement_method \w
_diffrn_radiation_monochromator graphite
_diffrn_radiation_probe x-ray
_diffrn_radiation_type MoK\a
_diffrn_radiation_wavelength 0.71073
_diffrn_reflns_av_R_equivalents 0.0852
_diffrn_reflns_av_sigmaI/netI 0.0677
_diffrn_reflns_limit_h_max 22
_diffrn_reflns_limit_h_min -22
_diffrn_reflns_limit_k_max 16
_diffrn_reflns_limit_k_min -16
_diffrn_reflns_limit_l_max 36
_diffrn_reflns_limit_l_min -36
_diffrn_reflns_number 37436
_diffrn_reflns_theta_full 28.78
_diffrn_reflns_theta_max 28.78
_diffrn_reflns_theta_min 1.52
_diffrn_source 'fine-focus sealed tube'
_diffrn_standards_decay_% 0
_diffrn_standards_interval_count 0
_diffrn_standards_interval_time 0
_diffrn_standards_number 0
_exptl_absorpt_coefficient_mu 0.876
_exptl_absorpt_correction_T_max 0.8443
_exptl_absorpt_correction_T_min 0.8306
_exptl_absorpt_correction_type multi-scan
_exptl_absorpt_process_details 'SADABS (Sheldrick, 2003)'
_exptl_crystal_density_diffrn 1.680
_exptl_crystal_density_method 'not measured'
_exptl_crystal_F_000 2736
_exptl_crystal_size_max 0.22
_exptl_crystal_size_mid 0.21
_exptl_crystal_size_min 0.20
_refine_diff_density_max 0.918
_refine_diff_density_min -0.734
_refine_diff_density_rms 0.119
_refine_ls_extinction_method none
_refine_ls_goodness_of_fit_ref 1.014
_refine_ls_hydrogen_treatment constr
_refine_ls_matrix_type full
_refine_ls_number_parameters 406
_refine_ls_number_reflns 6976
_refine_ls_number_restraints 0
_refine_ls_restrained_S_all 1.014
_refine_ls_R_factor_all 0.0709
_refine_ls_R_factor_gt 0.0433
_refine_ls_shift/su_max 0.001
_refine_ls_shift/su_mean 0.000
_refine_ls_structure_factor_coef Fsqd
_refine_ls_weighting_details 'calc w=1/[\s^2^(Fo^2^)+(0.0398P)^2^+13.2004P] where P=(Fo^2^+2Fc^2^)/3'
_refine_ls_weighting_scheme calc
_refine_ls_wR_factor_gt 0.0923
_refine_ls_wR_factor_ref 0.1055
_reflns_number_gt 5060
_reflns_number_total 6976
_reflns_threshold_expression I>2\s
_cod_data_source_file cg300559p_si_003.cif
_cod_data_source_block chk182
_cod_original_sg_symbol_H-M 'C 2/c'
_cod_database_code 4506389

loop_
_symmetry_equiv_pos_as_xyz
'x, y, z'
'-x, y, -z+1/2'
'x+1/2, y+1/2, z'
'-x+1/2, y+1/2, -z+1/2'
'-x, -y, -z'
'x, -y, z-1/2'
'-x+1/2, -y+1/2, -z'
'x+1/2, -y+1/2, z-1/2'

loop_
_atom_site_label
_atom_site_type_symbol
_atom_site_fract_x
_atom_site_fract_y
_atom_site_fract_z
_atom_site_U_iso_or_equiv
_atom_site_adp_type
_atom_site_occupancy
_atom_site_symmetry_multiplicity
_atom_site_calc_flag
_atom_site_refinement_flags
_atom_site_disorder_assembly
_atom_site_disorder_group
C1 C 0.4981(2) 0.4339(3) 0.88496(14) 0.0241(8) Uani 1 1 d . . .
H1 H 0.5469 0.4557 0.9040 0.029 Uiso 1 1 calc R . .
C2 C 0.4919(2) 0.3939(3) 0.83774(15) 0.0288(9) Uani 1 1 d . . .
H2 H 0.5345 0.3829 0.8177 0.035 Uiso 1 1 calc R . .
C3 C 0.3723(2) 0.4004(3) 0.86378(13) 0.0227(8) Uani 1 1 d . . .
H3 H 0.3158 0.3937 0.8644 0.027 Uiso 1 1 calc R . .
C4 C 0.3754(2) 0.3355(3) 0.77625(14) 0.0244(8) Uani 1 1 d . . .
C5 C 0.3772(2) 0.2220(3) 0.76530(14) 0.0254(8) Uani 1 1 d . . .
C6 C 0.4128(3) 0.1403(4) 0.79949(17) 0.0426(11) Uani 1 1 d . . .
H6 H 0.4351 0.1624 0.8319 0.051 Uiso 1 1 calc R . .
C7 C 0.4151(4) 0.0319(4) 0.78603(18) 0.0532(14) Uani 1 1 d . . .
H7 H 0.4399 -0.0210 0.8090 0.064 Uiso 1 1 calc R . .
C8 C 0.3809(3) -0.0035(4) 0.73830(18) 0.0466(13) Uani 1 1 d . . .
H8 H 0.3824 -0.0801 0.7298 0.056 Uiso 1 1 calc R . .
C9 C 0.3461(3) 0.0703(3) 0.70467(16) 0.0332(9) Uani 1 1 d . . .
H9 H 0.3238 0.0452 0.6727 0.040 Uiso 1 1 calc R . .
C10 C 0.3425(2) 0.1862(3) 0.71688(14) 0.0245(8) Uani 1 1 d . . .
C11 C 0.3078(2) 0.2651(3) 0.68339(13) 0.0214(7) Uani 1 1 d . . .
C12 C 0.3071(2) 0.3789(3) 0.69399(14) 0.0242(8) Uani 1 1 d . . .
C13 C 0.2751(3) 0.4603(3) 0.65906(17) 0.0388(11) Uani 1 1 d . . .
H13 H 0.2492 0.4374 0.6276 0.047 Uiso 1 1 calc R . .
C14 C 0.2810(3) 0.5706(4) 0.67012(19) 0.0513(14) Uani 1 1 d . . .
H14 H 0.2593 0.6238 0.6463 0.062 Uiso 1 1 calc R . .
C15 C 0.3194(3) 0.6069(4) 0.71701(18) 0.0424(11) Uani 1 1 d . . .
H15 H 0.3240 0.6843 0.7240 0.051 Uiso 1 1 calc R . .
C16 C 0.3496(2) 0.5323(3) 0.75193(15) 0.0304(9) Uani 1 1 d . . .
H16 H 0.3747 0.5581 0.7832 0.036 Uiso 1 1 calc R . .
C17 C 0.3441(2) 0.4160(3) 0.74235(14) 0.0225(8) Uani 1 1 d . . .
C18 C 0.2089(2) 0.1681(3) 0.62179(14) 0.0258(8) Uani 1 1 d . . .
H18 H 0.1706 0.1501 0.6441 0.031 Uiso 1 1 calc R . .
C19 C 0.3152(2) 0.2377(3) 0.59276(14) 0.0255(8) Uani 1 1 d . . .
H19 H 0.3643 0.2757 0.5897 0.031 Uiso 1 1 calc R . .
C20 C 0.2698(2) 0.1803(3) 0.55645(14) 0.0252(8) Uani 1 1 d . . .
H20 H 0.2821 0.1717 0.5231 0.030 Uiso 1 1 calc R . .
C21 C 0.2555(2) -0.0660(3) 0.49800(16) 0.0254(8) Uani 1 1 d . . .
C22 C 0.3373(2) -0.0909(3) 0.48215(14) 0.0202(7) Uani 1 1 d . . .
C23 C 0.3735(2) -0.0146(3) 0.45319(14) 0.0234(8) Uani 1 1 d . . .
H23 H 0.3461 0.0523 0.4431 0.028 Uiso 1 1 calc R . .
C24 C 0.4493(2) -0.0353(3) 0.43887(13) 0.0202(7) Uani 1 1 d . . .
C25 C 0.4890(2) -0.1331(3) 0.45339(13) 0.0203(7) Uani 1 1 d . . .
H25 H 0.5406 -0.1476 0.4431 0.024 Uiso 1 1 calc R . .
C26 C 0.4542(2) -0.2106(3) 0.48290(13) 0.0192(7) Uani 1 1 d . . .
C27 C 0.3782(2) -0.1887(3) 0.49740(14) 0.0213(7) Uani 1 1 d . . .
H27 H 0.3541 -0.2406 0.5178 0.026 Uiso 1 1 calc R . .
C28 C 0.4898(2) 0.0480(3) 0.40929(14) 0.0239(8) Uani 1 1 d . . .
C29 C 0.4990(2) -0.3147(3) 0.49864(13) 0.0197(7) Uani 1 1 d . . .
Cd1 Cd 0.116032(15) 0.01681(2) 0.528176(9) 0.01742(8) Uani 1 1 d . . .
N1 N 0.42276(18) 0.4381(2) 0.90099(11) 0.0206(6) Uani 1 1 d . . .
N2 N 0.41172(19) 0.3727(3) 0.82465(11) 0.0244(7) Uani 1 1 d . . .
N3 N 0.27616(18) 0.2298(3) 0.63460(11) 0.0221(6) Uani 1 1 d . . .
N4 N 0.20307(19) 0.1364(3) 0.57521(11) 0.0245(7) Uani 1 1 d . . .
O1 O 0.21155(15) 0.0017(2) 0.47179(10) 0.0274(6) Uani 1 1 d . . .
O2 O 0.23444(15) -0.1115(2) 0.53630(11) 0.0282(6) Uani 1 1 d . . .
O3 O 0.45386(19) 0.1412(2) 0.40132(11) 0.0381(7) Uani 1 1 d . . .
H3A H 0.4811 0.1823 0.3844 0.057 Uiso 1 1 calc R . .
O4 O 0.55538(19) 0.0222(2) 0.39411(11) 0.0370(7) Uani 1 1 d . . .
O5 O 0.56923(15) -0.3264(2) 0.48717(9) 0.0225(5) Uani 1 1 d . . .
O6 O 0.46452(15) -0.38870(19) 0.52301(9) 0.0203(5) Uani 1 1 d . . .
O7 O 0.32396(17) 0.8377(2) 0.62427(11) 0.0364(7) Uani 1 1 d . . .
O8 O 0.5433(3) 0.3007(3) 0.37789(16) 0.0749(12) Uani 1 1 d . . .
O9A O 0.6183(6) 0.3649(8) 0.3976(4) 0.090(3) Uani 0.50 1 d P A .
O10A O 0.4781(7) 0.3026(10) 0.3216(4) 0.054(3) Uani 0.30 1 d P A 1
O10B O 0.4766(11) 0.2494(13) 0.2762(7) 0.055(5) Uani 0.20 1 d P . 2
H28 H 0.3046 0.8366 0.6028 0.046 Uiso 1 1 d . . .
H29 H 0.3654 0.8756 0.6222 0.066 Uiso 1 1 d . . .

loop_
_atom_site_aniso_label
_atom_site_aniso_U_11
_atom_site_aniso_U_22
_atom_site_aniso_U_33
_atom_site_aniso_U_23
_atom_site_aniso_U_13
_atom_site_aniso_U_12
C1 0.0187(18) 0.0304(19) 0.023(2) -0.0022(15) -0.0006(15) -0.0042(14)
C2 0.0174(18) 0.046(2) 0.024(2) -0.0042(17) 0.0056(15) -0.0012(16)
C3 0.0199(18) 0.0304(19) 0.0180(19) -0.0050(15) 0.0025(14) -0.0018(14)
C4 0.0221(19) 0.035(2) 0.0167(19) -0.0068(15) 0.0033(15) -0.0020(15)
C5 0.029(2) 0.031(2) 0.0170(19) -0.0036(15) 0.0043(15) -0.0017(15)
C6 0.059(3) 0.040(2) 0.026(2) -0.0015(19) -0.004(2) 0.008(2)
C7 0.080(4) 0.041(3) 0.035(3) 0.005(2) -0.012(3) 0.013(3)
C8 0.070(4) 0.029(2) 0.037(3) -0.0049(19) -0.008(2) 0.011(2)
C9 0.040(2) 0.031(2) 0.028(2) -0.0071(17) -0.0002(19) 0.0011(18)
C10 0.0245(19) 0.0295(19) 0.0191(19) -0.0044(15) 0.0012(15) 0.0004(15)
C11 0.0194(17) 0.0293(19) 0.0148(18) -0.0064(14) -0.0005(14) -0.0017(14)
C12 0.0217(19) 0.0293(19) 0.021(2) -0.0024(15) 0.0011(15) 0.0010(15)
C13 0.048(3) 0.033(2) 0.032(2) -0.0030(18) -0.011(2) 0.0016(19)
C14 0.076(4) 0.030(2) 0.043(3) 0.001(2) -0.015(3) 0.007(2)
C15 0.059(3) 0.025(2) 0.043(3) -0.0044(19) 0.007(2) -0.002(2)
C16 0.035(2) 0.033(2) 0.025(2) -0.0086(17) 0.0078(17) -0.0035(17)
C17 0.0184(18) 0.0303(19) 0.0196(19) -0.0060(15) 0.0058(14) -0.0020(14)
C18 0.0244(19) 0.033(2) 0.020(2) -0.0028(15) 0.0015(15) -0.0042(15)
C19 0.028(2) 0.032(2) 0.0172(19) -0.0035(15) 0.0060(15) -0.0072(16)
C20 0.033(2) 0.0287(19) 0.0139(18) -0.0004(14) 0.0009(16) -0.0014(16)
C21 0.0188(18) 0.0224(18) 0.035(2) -0.0103(16) 0.0022(16) 0.0008(14)
C22 0.0165(17) 0.0202(16) 0.0237(19) -0.0044(14) 0.0007(14) 0.0024(13)
C23 0.0264(18) 0.0187(16) 0.0234(19) -0.0023(14) -0.0049(15) 0.0065(14)
C24 0.0249(18) 0.0189(18) 0.0164(18) -0.0003(13) 0.0010(14) -0.0006(13)
C25 0.0181(17) 0.0220(17) 0.0204(19) -0.0024(14) 0.0012(14) 0.0010(13)
C26 0.0197(17) 0.0171(16) 0.0202(19) -0.0016(13) -0.0011(14) 0.0011(13)
C27 0.0204(18) 0.0198(17) 0.024(2) -0.0034(14) 0.0025(15) -0.0008(13)
C28 0.028(2) 0.0230(18) 0.0199(19) -0.0014(14) -0.0009(15) 0.0026(14)
C29 0.0240(17) 0.0211(18) 0.0129(16) -0.0030(13) -0.0029(13) 0.0002(13)
Cd1 0.01795(12) 0.01859(12) 0.01533(13) 0.00097(10) 0.00019(9) 0.00117(10)
N1 0.0223(15) 0.0225(14) 0.0172(16) -0.0007(12) 0.0035(12) -0.0009(12)
N2 0.0239(16) 0.0316(17) 0.0174(16) -0.0059(13) 0.0012(13) -0.0023(13)
N3 0.0228(16) 0.0306(16) 0.0133(15) -0.0029(12) 0.0038(12) -0.0035(12)
N4 0.0239(16) 0.0289(16) 0.0197(17) 0.0005(13) -0.0018(13) -0.0030(13)
O1 0.0192(13) 0.0333(15) 0.0292(15) -0.0048(11) 0.0005(11) 0.0086(11)
O2 0.0236(14) 0.0269(14) 0.0351(17) -0.0018(12) 0.0080(12) 0.0038(11)
O3 0.057(2) 0.0228(14) 0.0345(17) 0.0089(12) 0.0042(15) 0.0066(13)
O4 0.0461(18) 0.0289(14) 0.0394(18) -0.0008(13) 0.0198(15) -0.0039(13)
O5 0.0215(13) 0.0232(12) 0.0228(14) 0.0022(10) 0.0030(11) 0.0054(10)
O6 0.0260(13) 0.0178(12) 0.0167(13) 0.0010(9) 0.0007(10) 0.0010(10)
O7 0.0345(16) 0.0422(17) 0.0338(17) -0.0015(13) 0.0092(13) -0.0027(13)
O8 0.088(3) 0.059(2) 0.079(3) 0.005(2) 0.015(3) -0.002(2)
O9A 0.089(7) 0.089(7) 0.092(7) -0.012(6) 0.004(6) -0.003(6)
O10A 0.056(8) 0.056(7) 0.047(7) 0.016(6) -0.012(6) -0.004(6)
O10B 0.055(11) 0.038(9) 0.068(13) -0.008(8) -0.019(9) -0.015(8)

loop_
_atom_type_symbol
_atom_type_description
_atom_type_scat_dispersion_real
_atom_type_scat_dispersion_imag
_atom_type_scat_source
C C 0.0033 0.0016 'International Tables Vol C Tables 4.2.6.8 and 6.1.1.4'
H H 0.0000 0.0000 'International Tables Vol C Tables 4.2.6.8 and 6.1.1.4'
N N 0.0061 0.0033 'International Tables Vol C Tables 4.2.6.8 and 6.1.1.4'
O O 0.0106 0.0060 'International Tables Vol C Tables 4.2.6.8 and 6.1.1.4'
Cd Cd -0.8075 1.2024 'International Tables Vol C Tables 4.2.6.8 and 6.1.1.4'

loop_
_geom_angle_atom_site_label_1
_geom_angle_atom_site_label_2
_geom_angle_atom_site_label_3
_geom_angle
_geom_angle_site_symmetry_1
_geom_angle_site_symmetry_3
C2 C1 N1 109.4(3) . .
C2 C1 H1 125.3 . .
N1 C1 H1 125.3 . .
C1 C2 N2 106.1(3) . .
C1 C2 H2 126.9 . .
N2 C2 H2 126.9 . .
N1 C3 N2 110.9(3) . .
N1 C3 H3 124.6 . .
N2 C3 H3 124.6 . .
C17 C4 C5 123.7(3) . .
C17 C4 N2 117.8(3) . .
C5 C4 N2 118.4(3) . .
C4 C5 C6 123.4(4) . .
C4 C5 C10 118.0(3) . .
C6 C5 C10 118.6(4) . .
C7 C6 C5 120.6(4) . .
C7 C6 H6 119.7 . .
C5 C6 H6 119.7 . .
C6 C7 C8 120.9(4) . .
C6 C7 H7 119.6 . .
C8 C7 H7 119.6 . .
C9 C8 C7 120.8(4) . .
C9 C8 H8 119.6 . .
C7 C8 H8 119.6 . .
C8 C9 C10 120.6(4) . .
C8 C9 H9 119.7 . .
C10 C9 H9 119.7 . .
C11 C10 C5 119.0(3) . .
C11 C10 C9 122.5(3) . .
C5 C10 C9 118.5(3) . .
C10 C11 C12 123.1(3) . .
C10 C11 N3 118.8(3) . .
C12 C11 N3 118.0(3) . .
C11 C12 C13 123.3(4) . .
C11 C12 C17 118.2(3) . .
C13 C12 C17 118.4(3) . .
C14 C13 C12 120.9(4) . .
C14 C13 H13 119.6 . .
C12 C13 H13 119.6 . .
C13 C14 C15 120.6(4) . .
C13 C14 H14 119.7 . .
C15 C14 H14 119.7 . .
C16 C15 C14 120.7(4) . .
C16 C15 H15 119.6 . .
C14 C15 H15 119.6 . .
C15 C16 C17 120.8(4) . .
C15 C16 H16 119.6 . .
C17 C16 H16 119.6 . .
C4 C17 C16 123.5(3) . .
C4 C17 C12 117.9(3) . .
C16 C17 C12 118.6(3) . .
N4 C18 N3 112.0(3) . .
N4 C18 H18 124.0 . .
N3 C18 H18 124.0 . .
C20 C19 N3 106.3(3) . .
C20 C19 H19 126.9 . .
N3 C19 H19 126.9 . .
C19 C20 N4 109.8(3) . .
C19 C20 H20 125.1 . .
N4 C20 H20 125.1 . .
O2 C21 O1 123.0(3) . .
O2 C21 C22 119.7(3) . .
O1 C21 C22 117.3(4) . .
O2 C21 Cd1 65.60(19) . .
O1 C21 Cd1 58.02(19) . .
C22 C21 Cd1 170.0(2) . .
C23 C22 C27 119.5(3) . .
C23 C22 C21 119.7(3) . .
C27 C22 C21 120.8(3) . .
C22 C23 C24 120.5(3) . .
C22 C23 H23 119.8 . .
C24 C23 H23 119.8 . .
C25 C24 C23 119.8(3) . .
C25 C24 C28 119.4(3) . .
C23 C24 C28 120.8(3) . .
C24 C25 C26 120.7(3) . .
C24 C25 H25 119.6 . .
C26 C25 H25 119.6 . .
C25 C26 C27 119.1(3) . .
C25 C26 C29 119.6(3) . .
C27 C26 C29 121.3(3) . .
C26 C27 C22 120.4(3) . .
C26 C27 H27 119.8 . .
C22 C27 H27 119.8 . .
O4 C28 O3 125.0(4) . .
O4 C28 C24 118.5(3) . .
O3 C28 C24 116.5(3) . .
O5 C29 O6 122.5(3) . .
O5 C29 C26 118.4(3) . .
O6 C29 C26 119.2(3) . .
O5 Cd1 N1 129.29(10) 3_455 4_546
O5 Cd1 N4 85.00(10) 3_455 .
N1 Cd1 N4 91.03(11) 4_546 .
O5 Cd1 O1 88.28(9) 3_455 .
N1 Cd1 O1 142.23(10) 4_546 .
N4 Cd1 O1 88.45(10) . .
O5 Cd1 O6 96.47(8) 3_455 7_546
N1 Cd1 O6 91.29(9) 4_546 7_546
N4 Cd1 O6 175.53(10) . 7_546
O1 Cd1 O6 87.38(9) . 7_546
O5 Cd1 O2 141.10(9) 3_455 .
N1 Cd1 O2 88.09(10) 4_546 .
N4 Cd1 O2 83.88(10) . .
O1 Cd1 O2 54.30(9) . .
O6 Cd1 O2 92.38(8) 7_546 .
O5 Cd1 C21 114.38(11) 3_455 .
N1 Cd1 C21 115.30(12) 4_546 .
N4 Cd1 C21 83.47(11) . .
O1 Cd1 C21 27.26(11) . .
O6 Cd1 C21 92.08(10) 7_546 .
O2 Cd1 C21 27.21(10) . .
C3 N1 C1 106.1(3) . .
C3 N1 Cd1 124.2(2) . 4_556
C1 N1 Cd1 129.1(2) . 4_556
C3 N2 C2 107.5(3) . .
C3 N2 C4 126.3(3) . .
C2 N2 C4 126.1(3) . .
C18 N3 C19 106.6(3) . .
C18 N3 C11 127.3(3) . .
C19 N3 C11 125.4(3) . .
C18 N4 C20 105.4(3) . .
C18 N4 Cd1 133.0(3) . .
C20 N4 Cd1 121.2(2) . .
C21 O1 Cd1 94.7(2) . .
C21 O2 Cd1 87.2(2) . .
C28 O3 H3A 109.5 . .
C29 O5 Cd1 104.6(2) . 3_545
C29 O6 Cd1 114.1(2) . 7_546
H28 O7 H29 106.9 . .
O9A O8 O10A 134.5(6) . .

loop_
_geom_bond_atom_site_label_1
_geom_bond_atom_site_label_2
_geom_bond_distance
_geom_bond_site_symmetry_2
C1 C2 1.355(5) .
C1 N1 1.377(5) .
C1 H1 0.9500 .
C2 N2 1.370(5) .
C2 H2 0.9500 .
C3 N1 1.316(4) .
C3 N2 1.347(5) .
C3 H3 0.9500 .
C4 C17 1.393(5) .
C4 C5 1.397(5) .
C4 N2 1.448(4) .
C5 C6 1.430(6) .
C5 C10 1.435(5) .
C6 C7 1.355(6) .
C6 H6 0.9500 .
C7 C8 1.415(6) .
C7 H7 0.9500 .
C8 C9 1.353(6) .
C8 H8 0.9500 .
C9 C10 1.435(5) .
C9 H9 0.9500 .
C10 C11 1.391(5) .
C11 C12 1.398(5) .
C11 N3 1.427(4) .
C12 C13 1.421(5) .
C12 C17 1.451(5) .
C13 C14 1.361(6) .
C13 H13 0.9500 .
C14 C15 1.422(6) .
C14 H14 0.9500 .
C15 C16 1.356(6) .
C15 H15 0.9500 .
C16 C17 1.423(5) .
C16 H16 0.9500 .
C18 N4 1.307(5) .
C18 N3 1.358(5) .
C18 H18 0.9500 .
C19 C20 1.359(5) .
C19 N3 1.370(5) .
C19 H19 0.9500 .
C20 N4 1.380(5) .
C20 H20 0.9500 .
C21 O2 1.255(5) .
C21 O1 1.259(4) .
C21 C22 1.506(5) .
C21 Cd1 2.740(4) .
C22 C23 1.387(5) .
C22 C27 1.399(5) .
C23 C24 1.388(5) .
C23 H23 0.9500 .
C24 C25 1.386(5) .
C24 C28 1.489(5) .
C25 C26 1.394(5) .
C25 H25 0.9500 .
C26 C27 1.394(5) .
C26 C29 1.496(5) .
C27 H27 0.9500 .
C28 O4 1.251(5) .
C28 O3 1.278(4) .
C29 O5 1.254(4) .
C29 O6 1.281(4) .
Cd1 O5 2.280(2) 3_455
Cd1 N1 2.291(3) 4_546
Cd1 N4 2.319(3) .
Cd1 O1 2.332(3) .
Cd1 O6 2.382(2) 7_546
Cd1 O2 2.498(3) .
N1 Cd1 2.291(3) 4_556
O3 H3A 0.8400 .
O5 Cd1 2.280(2) 3_545
O6 Cd1 2.382(2) 7_546
O7 H28 0.6312 .
O7 H29 0.8348 .
O8 O9A 1.516(10) .
O8 O10A 1.767(12) .
O10B O10B 1.69(4) 2_655
